data_1543249
loop_
_publ_author_name
'Sch\"afer, Marion'
'Bobev, Svilen'

_publ_section_title
;
 Synthesis and Structural Characterization of the New Clathrates
 K8Cd4Ge42, Rb8Cd4Ge42, and Cs8Cd4Ge42
;
_journal_issue 4
_journal_name_full Materials
_journal_page_first 236
_journal_paper_doi 10.3390/ma9040236
_journal_volume 9
_journal_year 2016
_chemical_formula_sum 'Cd3.7 Ge42.3 Rb8'
_chemical_formula_weight 4170.20
_chemical_name_systematic
; 
 ? 
;
_space_group_IT_number 223
_symmetry_cell_setting cubic
_symmetry_space_group_name_Hall '-P 4n 2 3'
_symmetry_space_group_name_H-M 'P m -3 n'
_atom_sites_solution_primary direct
_atom_sites_solution_secondary difmap
_audit_creation_method SHELXL-97
_cell_angle_alpha 90.00
_cell_angle_beta 90.00
_cell_angle_gamma 90.00
_cell_formula_units_Z 1
_cell_length_a 10.9099(5)
_cell_length_b 10.9099(5)
_cell_length_c 10.9099(5)
_cell_measurement_reflns_used 1225
_cell_measurement_temperature 200(2)
_cell_measurement_theta_max 22.15
_cell_measurement_theta_min 4.18
_cell_volume 1298.56(10)
_computing_cell_refinement 'Bruker SMART'
_computing_data_collection 'Bruker SMART'
_computing_data_reduction 'Bruker SAINT'
_computing_molecular_graphics 'Bruker SHELXTL'
_computing_publication_material 'Bruker SHELXTL'
_computing_structure_refinement 'SHELXL-97 (Sheldrick, 1997)'
_computing_structure_solution 'SHELXS-97 (Sheldrick, 1990)'
_diffrn_ambient_temperature 200(2)
_diffrn_measured_fraction_theta_full 1.000
_diffrn_measured_fraction_theta_max 1.000
_diffrn_measurement_device_type 'CCD area detector'
_diffrn_measurement_method 'phi and omega scans'
_diffrn_radiation_monochromator graphite
_diffrn_radiation_source 'fine-focus sealed tube'
_diffrn_radiation_type MoK\a
_diffrn_radiation_wavelength 0.71073
_diffrn_reflns_av_R_equivalents 0.0942
_diffrn_reflns_av_sigmaI/netI 0.0167
_diffrn_reflns_limit_h_max 14
_diffrn_reflns_limit_h_min -14
_diffrn_reflns_limit_k_max 14
_diffrn_reflns_limit_k_min -14
_diffrn_reflns_limit_l_max 14
_diffrn_reflns_limit_l_min -14
_diffrn_reflns_number 16453
_diffrn_reflns_theta_full 28.24
_diffrn_reflns_theta_max 28.24
_diffrn_reflns_theta_min 2.64
_exptl_absorpt_coefficient_mu 32.970
_exptl_absorpt_correction_T_max 0.3522
_exptl_absorpt_correction_T_min 0.2062
_exptl_absorpt_correction_type multi-scan
_exptl_absorpt_process_details 'SADABS (Sheldrick, 2008)'
_exptl_crystal_colour black
_exptl_crystal_density_diffrn 5.333
_exptl_crystal_density_method 'not measured'
_exptl_crystal_description block
_exptl_crystal_F_000 1827
_exptl_crystal_size_max 0.07
_exptl_crystal_size_mid 0.06
_exptl_crystal_size_min 0.04
_refine_diff_density_max 0.615
_refine_diff_density_min -0.853
_refine_diff_density_rms 0.136
_refine_ls_extinction_coef 0.00116(10)
_refine_ls_extinction_expression Fc^*^=kFc[1+0.001xFc^2^\l^3^/sin(2\q)]^-1/4^
_refine_ls_extinction_method SHELXL
_refine_ls_goodness_of_fit_ref 1.064
_refine_ls_matrix_type full
_refine_ls_number_parameters 17
_refine_ls_number_reflns 318
_refine_ls_number_restraints 0
_refine_ls_restrained_S_all 1.064
_refine_ls_R_factor_all 0.0232
_refine_ls_R_factor_gt 0.0178
_refine_ls_shift/su_max 0.000
_refine_ls_shift/su_mean 0.000
_refine_ls_structure_factor_coef Fsqd
_refine_ls_weighting_details 'calc w=1/[\s^2^(Fo^2^)+(0.0169P)^2^+3.1227P] where P=(Fo^2^+2Fc^2^)/3'
_refine_ls_weighting_scheme calc
_refine_ls_wR_factor_gt 0.0365
_refine_ls_wR_factor_ref 0.0386
_reflns_number_gt 277
_reflns_number_total 318
_reflns_threshold_expression >2sigma(I)
_cod_data_source_file Rb8Cd4Ge42.cif
_cod_data_source_block Rb8Cd4Ge42
_cod_depositor_comments
;
The following automatic conversions were performed:

'_symmetry_cell_setting' value 'Cubic' changed to 'cubic' according
to
/usr/data/users/saulius/crontab/automatic-downloads/current/MDPI/lib/dictionaries/cif_core.dic
dictionary named 'cif_core.dic' version 2.4.2 from 2011-04-26.

Automatic conversion script
Id: cif_fix_values 4268 2015-11-12 08:31:59Z antanas 
;
_cod_original_sg_symbol_H-M Pm-3n
_cod_original_formula_sum 'Cd3.70 Ge42.30 Rb8'
_cod_database_code 1543249

loop_
_symmetry_equiv_pos_as_xyz
'x, y, z'
'-x, -y, z'
'-x, y, -z'
'x, -y, -z'
'z, x, y'
'z, -x, -y'
'-z, -x, y'
'-z, x, -y'
'y, z, x'
'-y, z, -x'
'y, -z, -x'
'-y, -z, x'
'y+1/2, x+1/2, -z+1/2'
'-y+1/2, -x+1/2, -z+1/2'
'y+1/2, -x+1/2, z+1/2'
'-y+1/2, x+1/2, z+1/2'
'x+1/2, z+1/2, -y+1/2'
'-x+1/2, z+1/2, y+1/2'
'-x+1/2, -z+1/2, -y+1/2'
'x+1/2, -z+1/2, y+1/2'
'z+1/2, y+1/2, -x+1/2'
'z+1/2, -y+1/2, x+1/2'
'-z+1/2, y+1/2, x+1/2'
'-z+1/2, -y+1/2, -x+1/2'
'-x, -y, -z'
'x, y, -z'
'x, -y, z'
'-x, y, z'
'-z, -x, -y'
'-z, x, y'
'z, x, -y'
'z, -x, y'
'-y, -z, -x'
'y, -z, x'
'-y, z, x'
'y, z, -x'
'-y-1/2, -x-1/2, z-1/2'
'y-1/2, x-1/2, z-1/2'
'-y-1/2, x-1/2, -z-1/2'
'y-1/2, -x-1/2, -z-1/2'
'-x-1/2, -z-1/2, y-1/2'
'x-1/2, -z-1/2, -y-1/2'
'x-1/2, z-1/2, y-1/2'
'-x-1/2, z-1/2, -y-1/2'
'-z-1/2, -y-1/2, x-1/2'
'-z-1/2, y-1/2, -x-1/2'
'z-1/2, -y-1/2, -x-1/2'
'z-1/2, y-1/2, x-1/2'

loop_
_atom_site_label
_atom_site_type_symbol
_atom_site_fract_x
_atom_site_fract_y
_atom_site_fract_z
_atom_site_U_iso_or_equiv
_atom_site_adp_type
_atom_site_occupancy
_atom_site_symmetry_multiplicity
_atom_site_calc_flag
_atom_site_refinement_flags
Ge1 Ge 0.0000 0.30365(5) 0.11637(5) 0.01234(17) Uani 1 2 d S
Ge2 Ge 0.18356(3) 0.18356(3) 0.18356(3) 0.01137(17) Uani 1 3 d S
Ge3 Ge 0.2500 0.0000 0.5000 0.0127(3) Uani 0.389(11) 8 d SP
Cd3 Cd 0.2500 0.0000 0.5000 0.0127(3) Uani 0.611(11) 8 d SP
Rb1 Rb 0.0000 0.2500 0.5000 0.0254(3) Uani 1 8 d S
Rb2 Rb 0.0000 0.0000 0.0000 0.0124(3) Uani 1 24 d S

loop_
_atom_site_aniso_label
_atom_site_aniso_U_11
_atom_site_aniso_U_22
_atom_site_aniso_U_33
_atom_site_aniso_U_23
_atom_site_aniso_U_13
_atom_site_aniso_U_12
Ge1 0.0119(3) 0.0127(3) 0.0124(3) 0.0003(2) 0.000 0.000
Ge2 0.01137(17) 0.01137(17) 0.01137(17) -0.00054(13) -0.00054(13) -0.00054(13)
Ge3 0.0144(5) 0.0119(3) 0.0119(3) 0.000 0.000 0.000
Cd3 0.0144(5) 0.0119(3) 0.0119(3) 0.000 0.000 0.000
Rb1 0.0278(4) 0.0205(6) 0.0278(4) 0.000 0.000 0.000
Rb2 0.0124(3) 0.0124(3) 0.0124(3) 0.000 0.000 0.000

loop_
_atom_type_symbol
_atom_type_description
_atom_type_scat_dispersion_real
_atom_type_scat_dispersion_imag
_atom_type_scat_source
Cd Cd -0.8075 1.2024 'International Tables Vol C Tables 4.2.6.8 and 6.1.1.4'
Rb Rb -0.9393 2.9676 'International Tables Vol C Tables 4.2.6.8 and 6.1.1.4'
Ge Ge 0.1547 1.8001 'International Tables Vol C Tables 4.2.6.8 and 6.1.1.4'

loop_
_geom_angle_atom_site_label_1
_geom_angle_atom_site_label_2
_geom_angle_atom_site_label_3
_geom_angle
_geom_angle_site_symmetry_1
_geom_angle_site_symmetry_3
Ge2 Ge1 Ge2 106.28(2) . 28
Ge2 Ge1 Ge1 107.030(14) . 26
Ge2 Ge1 Ge1 107.030(14) 28 26
Ge2 Ge1 Cd3 105.544(19) . 9
Ge2 Ge1 Cd3 105.544(19) 28 9
Ge1 Ge1 Cd3 124.239(11) 26 9
Ge2 Ge1 Ge3 105.544(19) . 9
Ge2 Ge1 Ge3 105.544(19) 28 9
Ge1 Ge1 Ge3 124.239(11) 26 9
Cd3 Ge1 Ge3 0.0 9 9
Ge2 Ge1 Rb2 67.417(18) . .
Ge2 Ge1 Rb2 67.417(18) 28 .
Ge1 Ge1 Rb2 69.032(8) 26 .
Cd3 Ge1 Rb2 166.729(19) 9 .
Ge3 Ge1 Rb2 166.729(19) 9 .
Ge2 Ge1 Rb1 79.247(8) . 9
Ge2 Ge1 Rb1 174.390(16) 28 9
Ge1 Ge1 Rb1 69.894(8) 26 9
Cd3 Ge1 Rb1 73.376(10) 9 9
Ge3 Ge1 Rb1 73.376(10) 9 9
Rb2 Ge1 Rb1 114.747(10) . 9
Ge2 Ge1 Rb1 174.390(16) . 33_565
Ge2 Ge1 Rb1 79.247(8) 28 33_565
Ge1 Ge1 Rb1 69.894(8) 26 33_565
Cd3 Ge1 Rb1 73.376(10) 9 33_565
Ge3 Ge1 Rb1 73.376(10) 9 33_565
Rb2 Ge1 Rb1 114.746(10) . 33_565
Rb1 Ge1 Rb1 95.210(12) 9 33_565
Ge1 Ge2 Ge1 109.745(18) 9 5
Ge1 Ge2 Ge1 109.745(18) 9 .
Ge1 Ge2 Ge1 109.746(18) 5 .
Ge1 Ge2 Ge2 109.196(18) 9 14
Ge1 Ge2 Ge2 109.196(18) 5 14
Ge1 Ge2 Ge2 109.196(18) . 14
Ge1 Ge2 Rb2 70.804(18) 9 .
Ge1 Ge2 Rb2 70.804(18) 5 .
Ge1 Ge2 Rb2 70.804(18) . .
Ge2 Ge2 Rb2 180.00(4) 14 .
Ge1 Ge2 Rb1 76.155(11) 9 9
Ge1 Ge2 Rb1 172.631(11) 5 9
Ge1 Ge2 Rb1 63.440(10) . 9
Ge2 Ge2 Rb1 71.970(8) 14 9
Rb2 Ge2 Rb1 108.030(8) . 9
Ge1 Ge2 Rb1 63.440(10) 9 5
Ge1 Ge2 Rb1 76.155(12) 5 5
Ge1 Ge2 Rb1 172.630(11) . 5
Ge2 Ge2 Rb1 71.970(8) 14 5
Rb2 Ge2 Rb1 108.030(8) . 5
Rb1 Ge2 Rb1 110.873(8) 9 5
Ge1 Ge2 Rb1 172.631(11) 9 .
Ge1 Ge2 Rb1 63.440(10) 5 .
Ge1 Ge2 Rb1 76.156(11) . .
Ge2 Ge2 Rb1 71.970(8) 14 .
Rb2 Ge2 Rb1 108.030(8) . .
Rb1 Ge2 Rb1 110.873(8) 9 .
Rb1 Ge2 Rb1 110.873(8) 5 .
Ge1 Ge3 Ge1 108.455(11) 45_666 5
Ge1 Ge3 Ge1 111.52(2) 45_666 46_656
Ge1 Ge3 Ge1 108.455(11) 5 46_656
Ge1 Ge3 Ge1 108.455(11) 45_666 6_556
Ge1 Ge3 Ge1 111.52(2) 5 6_556
Ge1 Ge3 Ge1 108.455(11) 46_656 6_556
Ge1 Ge3 Rb1 66.557(7) 45_666 29_656
Ge1 Ge3 Rb1 169.238(11) 5 29_656
Ge1 Ge3 Rb1 66.557(7) 46_656 29_656
Ge1 Ge3 Rb1 79.238(11) 6_556 29_656
Ge1 Ge3 Rb1 169.238(11) 45_666 25_556
Ge1 Ge3 Rb1 66.557(7) 5 25_556
Ge1 Ge3 Rb1 79.238(11) 46_656 25_556
Ge1 Ge3 Rb1 66.557(7) 6_556 25_556
Rb1 Ge3 Rb1 120.0 29_656 25_556
Ge1 Ge3 Rb1 79.238(11) 45_666 .
Ge1 Ge3 Rb1 66.557(7) 5 .
Ge1 Ge3 Rb1 169.238(11) 46_656 .
Ge1 Ge3 Rb1 66.557(7) 6_556 .
Rb1 Ge3 Rb1 120.0 29_656 .
Rb1 Ge3 Rb1 90.0 25_556 .
Ge1 Ge3 Rb1 66.557(7) 45_666 5
Ge1 Ge3 Rb1 79.238(11) 5 5
Ge1 Ge3 Rb1 66.557(7) 46_656 5
Ge1 Ge3 Rb1 169.238(11) 6_556 5
Rb1 Ge3 Rb1 90.0 29_656 5
Rb1 Ge3 Rb1 120.0 25_556 5
Rb1 Ge3 Rb1 120.0 . 5
Ge1 Rb1 Ge1 160.766(16) 37_666 30
Ge1 Rb1 Ge1 40.213(16) 37_666 14
Ge1 Rb1 Ge1 123.052(7) 30 14
Ge1 Rb1 Ge1 123.052(7) 37_666 5
Ge1 Rb1 Ge1 40.213(16) 30 5
Ge1 Rb1 Ge1 98.431(12) 14 5
Ge1 Rb1 Ge1 70.904(14) 37_666 38_566
Ge1 Rb1 Ge1 123.052(7) 30 38_566
Ge1 Rb1 Ge1 84.790(12) 14 38_566
Ge1 Rb1 Ge1 160.766(16) 5 38_566
Ge1 Rb1 Ge1 123.052(7) 37_666 29_556
Ge1 Rb1 Ge1 70.904(14) 30 29_556
Ge1 Rb1 Ge1 160.766(16) 14 29_556
Ge1 Rb1 Ge1 84.790(12) 5 29_556
Ge1 Rb1 Ge1 98.431(12) 38_566 29_556
Ge1 Rb1 Ge1 98.431(12) 37_666 6_556
Ge1 Rb1 Ge1 84.790(12) 30 6_556
Ge1 Rb1 Ge1 123.052(7) 14 6_556
Ge1 Rb1 Ge1 70.904(14) 5 6_556
Ge1 Rb1 Ge1 123.052(7) 38_566 6_556
Ge1 Rb1 Ge1 40.213(16) 29_556 6_556
Ge1 Rb1 Ge1 84.790(12) 37_666 13_455
Ge1 Rb1 Ge1 98.431(12) 30 13_455
Ge1 Rb1 Ge1 70.904(14) 14 13_455
Ge1 Rb1 Ge1 123.052(7) 5 13_455
Ge1 Rb1 Ge1 40.213(16) 38_566 13_455
Ge1 Rb1 Ge1 123.052(7) 29_556 13_455
Ge1 Rb1 Ge1 160.766(16) 6_556 13_455
Ge1 Rb1 Cd3 40.068(8) 37_666 33_566
Ge1 Rb1 Cd3 158.803(8) 30 33_566
Ge1 Rb1 Cd3 73.792(7) 14 33_566
Ge1 Rb1 Cd3 158.803(8) 5 33_566
Ge1 Rb1 Cd3 40.068(8) 38_566 33_566
Ge1 Rb1 Cd3 96.435(6) 29_556 33_566
Ge1 Rb1 Cd3 96.435(6) 6_556 33_566
Ge1 Rb1 Cd3 73.792(7) 13_455 33_566
Ge1 Rb1 Cd3 158.803(8) 37_666 25_556
Ge1 Rb1 Cd3 40.068(8) 30 25_556
Ge1 Rb1 Cd3 158.803(8) 14 25_556
Ge1 Rb1 Cd3 73.792(7) 5 25_556
Ge1 Rb1 Cd3 96.435(6) 38_566 25_556
Ge1 Rb1 Cd3 40.068(8) 29_556 25_556
Ge1 Rb1 Cd3 73.792(7) 6_556 25_556
Ge1 Rb1 Cd3 96.435(6) 13_455 25_556
Cd3 Rb1 Cd3 120.0 33_566 25_556
Ge1 Rb1 Ge3 40.068(8) 37_666 33_566
Ge1 Rb1 Ge3 158.803(8) 30 33_566
Ge1 Rb1 Ge3 73.792(7) 14 33_566
Ge1 Rb1 Ge3 158.803(8) 5 33_566
Ge1 Rb1 Ge3 40.068(8) 38_566 33_566
Ge1 Rb1 Ge3 96.435(6) 29_556 33_566
Ge1 Rb1 Ge3 96.435(6) 6_556 33_566
Ge1 Rb1 Ge3 73.792(7) 13_455 33_566
Cd3 Rb1 Ge3 0.0 33_566 33_566
Cd3 Rb1 Ge3 120.0 25_556 33_566
Ge1 Rb1 Ge3 158.803(8) 37_666 25_556
Ge1 Rb1 Ge3 40.068(8) 30 25_556
Ge1 Rb1 Ge3 158.803(8) 14 25_556
Ge1 Rb1 Ge3 73.792(7) 5 25_556
Ge1 Rb1 Ge3 96.435(6) 38_566 25_556
Ge1 Rb1 Ge3 40.068(8) 29_556 25_556
Ge1 Rb1 Ge3 73.792(7) 6_556 25_556
Ge1 Rb1 Ge3 96.435(6) 13_455 25_556
Cd3 Rb1 Ge3 120.0 33_566 25_556
Cd3 Rb1 Ge3 0.0 25_556 25_556
Ge3 Rb1 Ge3 120.0 33_566 25_556
Ge2 Rb2 Ge2 180.000(19) . 25
Ge2 Rb2 Ge2 70.5 . 28
Ge2 Rb2 Ge2 109.5 25 28
Ge2 Rb2 Ge2 109.5 . 4
Ge2 Rb2 Ge2 70.5 25 4
Ge2 Rb2 Ge2 180.000(19) 28 4
Ge2 Rb2 Ge2 70.5 . 27
Ge2 Rb2 Ge2 109.5 25 27
Ge2 Rb2 Ge2 109.5 28 27
Ge2 Rb2 Ge2 70.5 4 27
Ge2 Rb2 Ge2 109.5 . 3
Ge2 Rb2 Ge2 70.5 25 3
Ge2 Rb2 Ge2 70.5 28 3
Ge2 Rb2 Ge2 109.5 4 3
Ge2 Rb2 Ge2 180.00(3) 27 3
Ge2 Rb2 Ge2 70.5 . 26
Ge2 Rb2 Ge2 109.5 25 26
Ge2 Rb2 Ge2 109.5 28 26
Ge2 Rb2 Ge2 70.5 4 26
Ge2 Rb2 Ge2 109.5 27 26
Ge2 Rb2 Ge2 70.5 3 26
Ge2 Rb2 Ge2 109.5 . 2
Ge2 Rb2 Ge2 70.5 25 2
Ge2 Rb2 Ge2 70.5 28 2
Ge2 Rb2 Ge2 109.5 4 2
Ge2 Rb2 Ge2 70.5 27 2
Ge2 Rb2 Ge2 109.5 3 2
Ge2 Rb2 Ge2 180.00(3) 26 2
Ge2 Rb2 Ge1 41.779(4) . .
Ge2 Rb2 Ge1 138.221(4) 25 .
Ge2 Rb2 Ge1 41.779(4) 28 .
Ge2 Rb2 Ge1 138.221(4) 4 .
Ge2 Rb2 Ge1 109.421(7) 27 .
Ge2 Rb2 Ge1 70.579(7) 3 .
Ge2 Rb2 Ge1 70.579(7) 26 .
Ge2 Rb2 Ge1 109.421(7) 2 .
Ge2 Rb2 Ge1 138.221(4) . 25
Ge2 Rb2 Ge1 41.779(4) 25 25
Ge2 Rb2 Ge1 138.221(4) 28 25
Ge2 Rb2 Ge1 41.779(4) 4 25
Ge2 Rb2 Ge1 70.579(7) 27 25
Ge2 Rb2 Ge1 109.421(7) 3 25
Ge2 Rb2 Ge1 109.421(7) 26 25
Ge2 Rb2 Ge1 70.579(7) 2 25
Ge1 Rb2 Ge1 180.0 . 25
Ge2 Rb2 Ge1 41.779(4) . 9
Ge2 Rb2 Ge1 138.221(4) 25 9
Ge2 Rb2 Ge1 109.421(7) 28 9
Ge2 Rb2 Ge1 70.579(7) 4 9
Ge2 Rb2 Ge1 70.579(7) 27 9
Ge2 Rb2 Ge1 109.421(7) 3 9
Ge2 Rb2 Ge1 41.779(4) 26 9
Ge2 Rb2 Ge1 138.221(4) 2 9
Ge1 Rb2 Ge1 70.479(7) . 9
Ge1 Rb2 Ge1 109.521(7) 25 9
Ge2 Rb2 Ge1 138.221(4) . 33
Ge2 Rb2 Ge1 41.779(4) 25 33
Ge2 Rb2 Ge1 70.579(7) 28 33
Ge2 Rb2 Ge1 109.421(7) 4 33
Ge2 Rb2 Ge1 109.421(7) 27 33
Ge2 Rb2 Ge1 70.579(7) 3 33
Ge2 Rb2 Ge1 138.221(4) 26 33
Ge2 Rb2 Ge1 41.779(4) 2 33
Ge1 Rb2 Ge1 109.521(7) . 33
Ge1 Rb2 Ge1 70.479(7) 25 33
Ge1 Rb2 Ge1 180.0 9 33

loop_
_geom_bond_atom_site_label_1
_geom_bond_atom_site_label_2
_geom_bond_distance
_geom_bond_site_symmetry_2
Ge1 Ge2 2.5029(4) .
Ge1 Ge2 2.5029(4) 28
Ge1 Ge1 2.5391(10) 26
Ge1 Cd3 2.5912(5) 9
Ge1 Ge3 2.5912(5) 9
Ge1 Rb2 3.5477(5) .
Ge1 Rb1 3.6932(4) 9
Ge1 Rb1 3.6932(4) 33_565
Ge2 Ge1 2.5029(4) 9
Ge2 Ge1 2.5029(4) 5
Ge2 Ge2 2.5111(12) 14
Ge2 Rb2 3.4686(6) .
Ge2 Rb1 4.0564(3) 9
Ge2 Rb1 4.0564(3) 5
Ge2 Rb1 4.0564(3) .
Ge3 Ge1 2.5912(5) 45_666
Ge3 Ge1 2.5912(5) 5
Ge3 Ge1 2.5912(5) 46_656
Ge3 Ge1 2.5912(5) 6_556
Ge3 Rb1 3.85723(18) 29_656
Ge3 Rb1 3.85723(18) 25_556
Ge3 Rb1 3.85723(18) .
Ge3 Rb1 3.85723(18) 5
Rb1 Ge1 3.6932(4) 37_666
Rb1 Ge1 3.6932(4) 30
Rb1 Ge1 3.6932(4) 14
Rb1 Ge1 3.6932(4) 5
Rb1 Ge1 3.6932(4) 38_566
Rb1 Ge1 3.6932(4) 29_556
Rb1 Ge1 3.6932(4) 6_556
Rb1 Ge1 3.6932(4) 13_455
Rb1 Cd3 3.85723(18) 33_566
Rb1 Cd3 3.85723(18) 25_556
Rb1 Ge3 3.85723(18) 33_566
Rb1 Ge3 3.85723(18) 25_556
Rb2 Ge2 3.4686(6) 25
Rb2 Ge2 3.4686(6) 28
Rb2 Ge2 3.4686(6) 4
Rb2 Ge2 3.4686(6) 27
Rb2 Ge2 3.4686(6) 3
Rb2 Ge2 3.4686(6) 26
Rb2 Ge2 3.4686(6) 2
Rb2 Ge1 3.5477(5) 25
Rb2 Ge1 3.5477(5) 9
Rb2 Ge1 3.5477(5) 33
